data_4075783
loop_
_publ_author_name
'Nemes, Gabriela Cretiu'
'Silaghi-Dumitrescu, Luminita'
'Silaghi-Dumitrescu, Ioan'
'Escudi\'e, Jean'
'Ranaivonjatovo, Henri'
'Molloy, Kieran C.'
'Mahon, Mary F.'
'Zukerman-Schpector, Julio'

_publ_section_title
;
 Difluorenylsilanes, -germanes, and -stannanes Exhibiting an Unprecedented
 Parallel Arrangement of the Fluorene Units
;
_journal_issue 6
_journal_name_full Organometallics
_journal_page_first 1134
_journal_paper_doi 10.1021/om049543y
_journal_volume 24
_journal_year 2005
_chemical_formula_sum 'C32 H34 Ge Si'
_chemical_formula_weight 519.27
_chemical_name_systematic
; 
 ? 
;
_space_group_IT_number 14
_symmetry_cell_setting monoclinic
_symmetry_space_group_name_Hall '-P 2yn'
_symmetry_space_group_name_H-M 'P 1 21/n 1'
_atom_sites_solution_hydrogens geom
_atom_sites_solution_primary direct
_atom_sites_solution_secondary difmap
_audit_creation_method SHELXL-97
_cell_angle_alpha 90.00
_cell_angle_beta 92.231(8)
_cell_angle_gamma 90.00
_cell_formula_units_Z 4
_cell_length_a 10.0281(7)
_cell_length_b 15.8575(10)
_cell_length_c 17.1917(10)
_cell_measurement_reflns_used 25
_cell_measurement_temperature 293(2)
_cell_measurement_theta_max 18.6
_cell_measurement_theta_min 11.3
_cell_volume 2731.8(3)
_computing_cell_refinement 'CAD4 Software (Enraf-Nonius,1989)'
_computing_data_collection 'CAD4 Software (Enraf-Nonius,1989)'
_computing_data_reduction 'XCAD4 (Harms & Wocadlo, 1995)'
_computing_molecular_graphics 'ZORTEP (Zsolnai, 1995)'
_computing_publication_material PARST95-Nardelli,PLATON-Spek,WinGX-Farrugia
_computing_structure_refinement 'SHELXL-97 (Sheldrick, 1997)'
_computing_structure_solution 'SHELXS-97 (Sheldrick, 1990)'
_diffrn_ambient_temperature 293(2)
_diffrn_measured_fraction_theta_full 1.000
_diffrn_measured_fraction_theta_max 1.000
_diffrn_measurement_device_type 'CAD4 Mach3'
_diffrn_measurement_method w/2q
_diffrn_radiation_monochromator graphite
_diffrn_radiation_source 'fine-focus sealed tube'
_diffrn_radiation_type MoK\a
_diffrn_radiation_wavelength 0.71073
_diffrn_reflns_av_R_equivalents 0.0522
_diffrn_reflns_av_sigmaI/netI 0.1365
_diffrn_reflns_limit_h_max 12
_diffrn_reflns_limit_h_min -12
_diffrn_reflns_limit_k_max 0
_diffrn_reflns_limit_k_min -19
_diffrn_reflns_limit_l_max 21
_diffrn_reflns_limit_l_min 0
_diffrn_reflns_number 5400
_diffrn_reflns_theta_full 25.75
_diffrn_reflns_theta_max 25.75
_diffrn_reflns_theta_min 2.31
_exptl_absorpt_coefficient_mu 1.183
_exptl_absorpt_correction_T_max 0.7978
_exptl_absorpt_correction_T_min 0.7080
_exptl_absorpt_correction_type psi-scans
_exptl_crystal_colour yellow
_exptl_crystal_density_diffrn 1.263
_exptl_crystal_density_method 'not measured'
_exptl_crystal_description irregular
_exptl_crystal_F_000 1088
_exptl_crystal_size_max 0.40
_exptl_crystal_size_mid 0.25
_exptl_crystal_size_min 0.20
_refine_diff_density_max 0.309
_refine_diff_density_min -0.475
_refine_diff_density_rms 0.075
_refine_ls_extinction_method none
_refine_ls_goodness_of_fit_ref 0.963
_refine_ls_hydrogen_treatment mixed
_refine_ls_matrix_type full
_refine_ls_number_parameters 313
_refine_ls_number_reflns 5223
_refine_ls_number_restraints 0
_refine_ls_restrained_S_all 0.963
_refine_ls_R_factor_all 0.1651
_refine_ls_R_factor_gt 0.0483
_refine_ls_shift/su_max 0.000
_refine_ls_shift/su_mean 0.000
_refine_ls_structure_factor_coef Fsqd
_refine_ls_weighting_details 'calc w=1/[\s^2^(Fo^2^)+(0.0454P)^2^+0.0000P] where P=(Fo^2^+2Fc^2^)/3'
_refine_ls_weighting_scheme calc
_refine_ls_wR_factor_gt 0.0956
_refine_ls_wR_factor_ref 0.1248
_reflns_number_gt 2652
_reflns_number_total 5223
_reflns_threshold_expression >2sigma(I)
_cod_data_source_file om049543ysi20041215_103715.cif
_cod_data_source_block 6b
_cod_original_sg_symbol_H-M P2(1)/n
_cod_database_code 4075783

loop_
_symmetry_equiv_pos_as_xyz
'x, y, z'
'-x+1/2, y+1/2, -z+1/2'
'-x, -y, -z'
'x-1/2, -y-1/2, z-1/2'

loop_
_atom_site_label
_atom_site_type_symbol
_atom_site_fract_x
_atom_site_fract_y
_atom_site_fract_z
_atom_site_U_iso_or_equiv
_atom_site_adp_type
_atom_site_occupancy
_atom_site_symmetry_multiplicity
_atom_site_calc_flag
_atom_site_refinement_flags
Ge Ge 1.21098(5) 0.26528(3) 0.81111(3) 0.04674(17) Uani 1 1 d .
Si Si 0.95664(16) 0.36352(9) 0.88667(8) 0.0602(4) Uani 1 1 d .
C18 C 0.9287(4) 0.2264(3) 0.7873(2) 0.0459(11) Uani 1 1 d .
C28 C 1.0482(5) 0.4264(3) 0.7021(3) 0.0511(13) Uani 1 1 d .
H28 H 1.1156 0.4523 0.7321 0.061 Uiso 1 1 calc R
C4 C 1.2839(4) 0.2279(3) 0.7099(3) 0.0476(12) Uani 1 1 d .
C17 C 1.0212(4) 0.3009(3) 0.8001(2) 0.0414(11) Uani 1 1 d .
C7 C 1.0338(5) 0.0666(3) 0.6241(4) 0.0729(17) Uani 1 1 d .
H7 H 0.9944 0.0149 0.6341 0.088 Uiso 1 1 calc R
C27 C 1.0032(6) 0.4620(3) 0.6327(3) 0.0672(16) Uani 1 1 d .
H27 H 1.0413 0.5120 0.6161 0.081 Uiso 1 1 calc R
C16 C 1.3111(5) 0.3009(3) 0.6559(3) 0.0568(13) Uani 1 1 d .
C15 C 1.4050(5) 0.3649(4) 0.6636(4) 0.0755(17) Uani 1 1 d .
H15 H 1.4624 0.3677 0.7074 0.091 Uiso 1 1 calc R
C1 C 1.2350(5) 0.1710(3) 0.8843(3) 0.0711(16) Uani 1 1 d .
H1A H 1.3284 0.1628 0.8961 0.107 Uiso 1 1 calc R
H1B H 1.1979 0.1207 0.8613 0.107 Uiso 1 1 calc R
H1C H 1.1904 0.1835 0.9313 0.107 Uiso 1 1 calc R
C32 C 1.0269(6) 0.4730(3) 0.8925(3) 0.0814(18) Uani 1 1 d .
H32A H 1.0200 0.4989 0.8421 0.122 Uiso 1 1 calc R
H32B H 1.1190 0.4705 0.9099 0.122 Uiso 1 1 calc R
H32C H 0.9777 0.5057 0.9287 0.122 Uiso 1 1 calc R
C30 C 1.0005(6) 0.3111(3) 0.9818(3) 0.0877(19) Uani 1 1 d .
H30A H 0.9571 0.3400 1.0229 0.132 Uiso 1 1 calc R
H30B H 1.0954 0.3130 0.9914 0.132 Uiso 1 1 calc R
H30C H 0.9714 0.2534 0.9800 0.132 Uiso 1 1 calc R
C29 C 0.9920(4) 0.3518(3) 0.7266(2) 0.0421(11) Uani 1 1 d .
C6 C 1.1255(5) 0.1009(3) 0.6780(3) 0.0584(14) Uani 1 1 d .
H6 H 1.1481 0.0725 0.7240 0.070 Uiso 1 1 calc R
C24 C 0.8911(5) 0.3134(3) 0.6807(3) 0.0503(12) Uani 1 1 d .
C31 C 0.7731(5) 0.3721(4) 0.8723(3) 0.095(2) Uani 1 1 d .
H31A H 0.7389 0.4096 0.9105 0.143 Uiso 1 1 calc R
H31B H 0.7335 0.3174 0.8776 0.143 Uiso 1 1 calc R
H31C H 0.7518 0.3938 0.8211 0.143 Uiso 1 1 calc R
C5 C 1.1831(4) 0.1789(3) 0.6616(3) 0.0459(12) Uani 1 1 d .
C25 C 0.8458(5) 0.3508(4) 0.6111(3) 0.0646(15) Uani 1 1 d .
H25 H 0.7779 0.3258 0.5808 0.078 Uiso 1 1 calc R
C23 C 0.8528(4) 0.2356(3) 0.7180(3) 0.0490(12) Uani 1 1 d .
C11 C 1.2293(5) 0.2966(3) 0.5883(3) 0.0570(14) Uani 1 1 d .
C19 C 0.9066(5) 0.1571(3) 0.8351(3) 0.0594(14) Uani 1 1 d .
H19 H 0.9541 0.1514 0.8823 0.071 Uiso 1 1 calc R
C8 C 1.0008(6) 0.1091(4) 0.5557(4) 0.084(2) Uani 1 1 d .
H8 H 0.9398 0.0851 0.5201 0.101 Uiso 1 1 calc R
C12 C 1.2375(6) 0.3573(4) 0.5299(3) 0.0758(17) Uani 1 1 d .
H12 H 1.1819 0.3547 0.4854 0.091 Uiso 1 1 calc R
C20 C 0.8138(6) 0.0969(4) 0.8117(4) 0.0767(17) Uani 1 1 d .
H20 H 0.7999 0.0500 0.8428 0.092 Uiso 1 1 calc R
C22 C 0.7591(5) 0.1753(4) 0.6949(3) 0.0733(17) Uani 1 1 d .
H22 H 0.7091 0.1812 0.6485 0.088 Uiso 1 1 calc R
C10 C 1.1488(5) 0.2201(3) 0.5918(3) 0.0539(13) Uani 1 1 d .
C9 C 1.0559(6) 0.1855(4) 0.5395(3) 0.0715(16) Uani 1 1 d .
H9 H 1.0313 0.2139 0.4938 0.086 Uiso 1 1 calc R
C3 C 1.4128(5) 0.1782(3) 0.7290(3) 0.0733(16) Uani 1 1 d .
H3A H 1.3915 0.1273 0.7561 0.110 Uiso 1 1 calc R
H3B H 1.4720 0.2120 0.7613 0.110 Uiso 1 1 calc R
H3C H 1.4553 0.1643 0.6816 0.110 Uiso 1 1 calc R
C21 C 0.7421(6) 0.1061(4) 0.7427(4) 0.0829(19) Uani 1 1 d .
H21 H 0.6804 0.0649 0.7277 0.099 Uiso 1 1 calc R
C2 C 1.3223(5) 0.3559(3) 0.8536(3) 0.0774(17) Uani 1 1 d .
H2A H 1.2928 0.3710 0.9042 0.116 Uiso 1 1 calc R
H2B H 1.3155 0.4039 0.8197 0.116 Uiso 1 1 calc R
H2C H 1.4134 0.3373 0.8578 0.116 Uiso 1 1 calc R
C26 C 0.9032(6) 0.4252(4) 0.5877(3) 0.0735(17) Uani 1 1 d .
H26 H 0.8740 0.4506 0.5413 0.088 Uiso 1 1 calc R
C14 C 1.4116(7) 0.4246(4) 0.6051(4) 0.094(2) Uani 1 1 d .
H14 H 1.4734 0.4682 0.6105 0.113 Uiso 1 1 calc R
C13 C 1.3296(8) 0.4213(4) 0.5396(4) 0.092(2) Uani 1 1 d .
H13 H 1.3362 0.4625 0.5014 0.110 Uiso 1 1 calc R

loop_
_atom_site_aniso_label
_atom_site_aniso_U_11
_atom_site_aniso_U_22
_atom_site_aniso_U_33
_atom_site_aniso_U_23
_atom_site_aniso_U_13
_atom_site_aniso_U_12
Ge 0.0530(3) 0.0421(3) 0.0441(3) 0.0005(3) -0.0113(2) -0.0011(3)
Si 0.0894(12) 0.0487(9) 0.0436(8) -0.0010(7) 0.0165(8) 0.0026(8)
C18 0.045(3) 0.050(3) 0.043(3) -0.003(2) 0.005(2) 0.003(2)
C28 0.068(3) 0.043(3) 0.043(3) 0.002(2) 0.005(2) 0.017(3)
C4 0.042(3) 0.044(3) 0.056(3) 0.001(2) 0.000(2) 0.009(3)
C17 0.055(3) 0.034(2) 0.034(2) 0.000(2) -0.001(2) -0.007(2)
C7 0.062(4) 0.054(4) 0.101(5) -0.026(3) -0.007(3) -0.002(3)
C27 0.096(5) 0.055(4) 0.052(4) 0.002(3) 0.014(3) 0.017(3)
C16 0.048(3) 0.059(3) 0.064(4) -0.002(3) 0.014(3) 0.003(3)
C15 0.064(4) 0.074(4) 0.089(5) 0.011(4) 0.012(3) -0.006(3)
C1 0.090(4) 0.058(3) 0.065(4) 0.019(3) -0.010(3) 0.013(3)
C32 0.151(6) 0.044(3) 0.051(3) -0.009(3) 0.021(4) 0.008(3)
C30 0.148(6) 0.061(4) 0.054(4) 0.001(3) 0.015(4) -0.005(4)
C29 0.045(3) 0.041(3) 0.040(3) -0.002(2) 0.004(2) 0.014(2)
C6 0.059(3) 0.048(3) 0.067(4) -0.014(3) -0.007(3) 0.008(3)
C24 0.048(3) 0.060(3) 0.043(3) -0.008(3) 0.000(2) 0.015(3)
C31 0.095(5) 0.099(5) 0.094(5) -0.008(4) 0.037(4) 0.023(4)
C5 0.043(3) 0.042(3) 0.052(3) -0.013(2) 0.001(2) 0.008(2)
C25 0.057(3) 0.083(4) 0.053(3) -0.003(3) -0.012(3) 0.021(3)
C23 0.037(3) 0.059(3) 0.050(3) -0.011(3) -0.001(2) 0.000(3)
C11 0.061(4) 0.056(3) 0.055(3) 0.002(3) 0.016(3) 0.014(3)
C19 0.063(3) 0.055(3) 0.061(3) 0.003(3) 0.005(3) -0.005(3)
C8 0.085(5) 0.082(5) 0.084(5) -0.033(4) -0.024(4) 0.015(4)
C12 0.091(5) 0.083(5) 0.055(4) 0.008(3) 0.019(3) 0.025(4)
C20 0.067(4) 0.066(4) 0.098(5) 0.000(4) 0.018(4) -0.015(3)
C22 0.050(4) 0.085(4) 0.083(4) -0.014(4) -0.014(3) 0.000(3)
C10 0.059(3) 0.059(4) 0.043(3) -0.012(3) 0.006(2) 0.020(3)
C9 0.086(4) 0.072(4) 0.056(4) -0.018(3) -0.008(3) 0.019(3)
C3 0.059(4) 0.067(4) 0.094(4) -0.007(3) -0.005(3) 0.010(3)
C21 0.060(4) 0.076(5) 0.112(6) -0.017(4) -0.001(4) -0.021(3)
C2 0.082(4) 0.068(4) 0.080(4) -0.017(3) -0.017(3) -0.014(3)
C26 0.099(5) 0.076(4) 0.045(3) 0.016(3) -0.001(3) 0.031(4)
C14 0.096(5) 0.075(5) 0.114(6) 0.021(4) 0.034(5) -0.008(4)
C13 0.113(6) 0.076(5) 0.089(5) 0.027(4) 0.038(4) 0.016(4)

loop_
_atom_type_symbol
_atom_type_description
_atom_type_scat_dispersion_real
_atom_type_scat_dispersion_imag
_atom_type_scat_source
C C 0.0033 0.0016 'International Tables Vol C Tables 4.2.6.8 and 6.1.1.4'
H H 0.0000 0.0000 'International Tables Vol C Tables 4.2.6.8 and 6.1.1.4'
Si Si 0.0817 0.0704 'International Tables Vol C Tables 4.2.6.8 and 6.1.1.4'
Ge Ge 0.1547 1.8001 'International Tables Vol C Tables 4.2.6.8 and 6.1.1.4'

loop_
_geom_angle_atom_site_label_1
_geom_angle_atom_site_label_2
_geom_angle_atom_site_label_3
_geom_angle
C2 Ge C1 105.5(2)
C2 Ge C17 111.1(2)
C1 Ge C17 111.8(2)
C2 Ge C4 108.7(2)
C1 Ge C4 107.0(2)
C17 Ge C4 112.44(17)
C31 Si C30 110.3(3)
C31 Si C32 108.0(3)
C30 Si C32 106.8(2)
C31 Si C17 107.3(2)
C30 Si C17 111.9(2)
C32 Si C17 112.5(2)
C19 C18 C23 119.4(5)
C19 C18 C17 129.8(4)
C23 C18 C17 110.7(4)
C27 C28 C29 119.3(5)
C5 C4 C16 100.9(4)
C5 C4 C3 113.3(4)
C16 C4 C3 110.7(4)
C5 C4 Ge 111.9(3)
C16 C4 Ge 112.8(3)
C3 C4 Ge 107.3(3)
C18 C17 C29 101.4(3)
C18 C17 Si 107.0(3)
C29 C17 Si 108.0(3)
C18 C17 Ge 111.8(3)
C29 C17 Ge 112.6(3)
Si C17 Ge 115.0(2)
C8 C7 C6 120.4(6)
C26 C27 C28 121.4(5)
C15 C16 C11 119.4(5)
C15 C16 C4 129.6(5)
C11 C16 C4 111.0(4)
C14 C15 C16 118.8(6)
C28 C29 C24 119.7(4)
C28 C29 C17 129.8(4)
C24 C29 C17 110.5(4)
C7 C6 C5 118.6(5)
C25 C24 C29 120.2(5)
C25 C24 C23 131.2(5)
C29 C24 C23 108.6(4)
C10 C5 C6 119.8(5)
C10 C5 C4 111.8(4)
C6 C5 C4 128.4(4)
C26 C25 C24 119.2(5)
C22 C23 C18 120.9(5)
C22 C23 C24 130.4(5)
C18 C23 C24 108.7(4)
C16 C11 C12 121.0(5)
C16 C11 C10 108.3(5)
C12 C11 C10 130.6(5)
C20 C19 C18 119.5(5)
C9 C8 C7 121.4(5)
C13 C12 C11 118.7(6)
C21 C20 C19 120.2(6)
C21 C22 C23 118.2(5)
C9 C10 C5 120.7(5)
C9 C10 C11 131.5(5)
C5 C10 C11 107.8(4)
C8 C9 C10 119.2(6)
C20 C21 C22 121.7(6)
C27 C26 C25 120.2(5)
C13 C14 C15 121.8(6)
C14 C13 C12 120.3(6)

loop_
_geom_bond_atom_site_label_1
_geom_bond_atom_site_label_2
_geom_bond_distance
Ge C2 1.944(5)
Ge C1 1.963(4)
Ge C17 1.987(4)
Ge C4 2.004(4)
Si C31 1.852(6)
Si C30 1.872(5)
Si C32 1.874(5)
Si C17 1.923(4)
C18 C19 1.395(6)
C18 C23 1.395(6)
C18 C17 1.513(6)
C28 C27 1.379(6)
C28 C29 1.384(6)
C4 C5 1.499(6)
C4 C16 1.515(6)
C4 C3 1.539(6)
C17 C29 1.517(5)
C7 C8 1.383(7)
C7 C6 1.391(6)
C27 C26 1.372(7)
C16 C15 1.388(7)
C16 C11 1.397(6)
C15 C14 1.385(7)
C29 C24 1.398(6)
C6 C5 1.399(6)
C24 C25 1.396(6)
C24 C23 1.449(6)
C5 C10 1.397(6)
C25 C26 1.380(7)
C23 C22 1.387(6)
C11 C12 1.397(7)
C11 C10 1.459(7)
C19 C20 1.383(7)
C8 C9 1.365(7)
C12 C13 1.378(8)
C20 C21 1.370(7)
C22 C21 1.385(7)
C10 C9 1.383(6)
C14 C13 1.370(8)
